data_7150748
loop_
_publ_author_name
'Olson, Mark A.'
'Braunschweig, Adam B.'
'Ikeda, Taichi'
'Fang, Lei'
'Trabolsi, Ali'
'Slawin, Alexandra M. Z.'
'Khan, Saeed I.'
'Stoddart, J. Fraser'

_publ_section_title
;
 Thermodynamic forecasting of mechanically interlocked switches
;
_journal_issue 21
_journal_name_full 'Organic &amp; Biomolecular Chemistry'
_journal_page_first 4391
_journal_page_last 4405
_journal_paper_doi 10.1039/B911874H
_journal_volume 7
_journal_year 2009
_chemical_formula_moiety 'C74 H78 F24 N4 O12 P4 S4,6.5(H2 O),(C6 H14 O)'
_chemical_formula_sum 'C80 H105 F24 N4 O19.5 P4 S4'
_chemical_formula_weight 2142.80
_chemical_name_systematic
;
?
;
_space_group_IT_number 14
_symmetry_cell_setting monoclinic
_symmetry_space_group_name_Hall '-P 2ybc'
_symmetry_space_group_name_H-M 'P 1 21/c 1'
_atom_sites_solution_hydrogens geom
_atom_sites_solution_primary direct
_atom_sites_solution_secondary difmap
_audit_creation_method SHELXL-97
_cell_angle_alpha 90.00
_cell_angle_beta 109.254(7)
_cell_angle_gamma 90.00
_cell_formula_units_Z 4
_cell_length_a 14.216(4)
_cell_length_b 54.971(12)
_cell_length_c 13.678(4)
_cell_measurement_reflns_used 5416
_cell_measurement_temperature 173(2)
_cell_measurement_theta_max 68.5159
_cell_measurement_theta_min 21.3044
_cell_volume 10091(5)
_computing_cell_refinement 'CrystalClear (Rigaku Corp., 2004)'
_computing_data_collection 'CrystalClear (Rigaku Corp., 2004)'
_computing_data_reduction 'CrystalClear (Rigaku Corp., 2004)'
_computing_molecular_graphics 'Bruker SHELXTL'
_computing_publication_material 'Bruker SHELXTL'
_computing_structure_refinement 'SHELXL-97 (Sheldrick, 1997)'
_computing_structure_solution 'SHELXS-97 (Sheldrick, 1990)'
_diffrn_ambient_temperature 173(2)
_diffrn_measured_fraction_theta_full 0.995
_diffrn_measured_fraction_theta_max 0.988
_diffrn_measurement_device_type CCD
_diffrn_measurement_method '\w scans'
_diffrn_radiation_monochromator confocal
_diffrn_radiation_source 'rotating anode'
_diffrn_radiation_type CuK\a
_diffrn_radiation_wavelength 1.54178
_diffrn_reflns_av_R_equivalents 0.0854
_diffrn_reflns_av_sigmaI/netI 0.0414
_diffrn_reflns_limit_h_max 17
_diffrn_reflns_limit_h_min -17
_diffrn_reflns_limit_k_max 65
_diffrn_reflns_limit_k_min -66
_diffrn_reflns_limit_l_max 16
_diffrn_reflns_limit_l_min -16
_diffrn_reflns_number 126248
_diffrn_reflns_theta_full 67.00
_diffrn_reflns_theta_max 68.05
_diffrn_reflns_theta_min 3.39
_exptl_absorpt_coefficient_mu 2.427
_exptl_absorpt_correction_T_max 1.0000
_exptl_absorpt_correction_T_min 0.6313
_exptl_absorpt_correction_type multi-scan
_exptl_absorpt_process_details 'Jacobson, R. (1998) Private communication'
_exptl_crystal_colour Green
_exptl_crystal_density_diffrn 1.410
_exptl_crystal_density_method 'not measured'
_exptl_crystal_description Prism
_exptl_crystal_F_000 4436
_exptl_crystal_size_max 0.8000
_exptl_crystal_size_mid 0.1000
_exptl_crystal_size_min 0.1000
_refine_diff_density_max 1.316
_refine_diff_density_min -0.937
_refine_diff_density_rms 0.132
_refine_ls_extinction_coef 0.00027(15)
_refine_ls_extinction_expression Fc^*^=kFc[1+0.001xFc^2^\l^3^/sin(2\q)]^-1/4^
_refine_ls_extinction_method SHELXL
_refine_ls_goodness_of_fit_ref 1.874
_refine_ls_hydrogen_treatment constr
_refine_ls_matrix_type full
_refine_ls_number_parameters 991
_refine_ls_number_reflns 18198
_refine_ls_number_restraints 60
_refine_ls_restrained_S_all 1.877
_refine_ls_R_factor_all 0.2291
_refine_ls_R_factor_gt 0.1969
_refine_ls_shift/su_max 0.001
_refine_ls_shift/su_mean 0.000
_refine_ls_structure_factor_coef Fsqd
_refine_ls_weighting_details 'calc w=1/[\s^2^(Fo^2^)+(0.2000P)^2^+0.0000P] where P=(Fo^2^+2Fc^2^)/3'
_refine_ls_weighting_scheme calc
_refine_ls_wR_factor_gt 0.5064
_refine_ls_wR_factor_ref 0.5261
_reflns_number_gt 11023
_reflns_number_total 18198
_reflns_threshold_expression >2sigma(I)
_cod_data_source_file B911874H.txt
_cod_data_source_block 1
_cod_depositor_comments
;
The following automatic conversions were performed:
'_symmetry_cell_setting' value 'Monoclinic' changed to 'monoclinic'
according to '/home/saulius/struct/CIF-dictionaries/cif_core.dic'
dictionary named 'cif_core.dic' version 2.4.1 from 2010-06-29.

Automatic conversion script
Id: cif_fix_enum 1527 2010-12-29 10:47:43Z saulius 
;
_cod_original_cell_volume 10091(4)
_cod_original_sg_symbol_H-M P2(1)/c
_cod_original_formula_sum 'C80 H105 F24 N4 O19.50 P4 S4'
_cod_database_code 7150748

loop_
_symmetry_equiv_pos_as_xyz
'x, y, z'
'-x, y+1/2, -z+1/2'
'-x, -y, -z'
'x, -y-1/2, z-1/2'

loop_
_atom_site_label
_atom_site_type_symbol
_atom_site_fract_x
_atom_site_fract_y
_atom_site_fract_z
_atom_site_U_iso_or_equiv
_atom_site_adp_type
_atom_site_occupancy
_atom_site_symmetry_multiplicity
_atom_site_calc_flag
_atom_site_refinement_flags
_atom_site_disorder_assembly
_atom_site_disorder_group
N1 N 0.8938(4) 0.39883(14) 0.0395(4) 0.0863(15) Uani 1 1 d . . .
C2 C 0.8858(5) 0.37683(17) 0.0601(6) 0.092(2) Uani 1 1 d . . .
H2A H 0.8884 0.3651 0.0100 0.111 Uiso 1 1 calc R . .
C3 C 0.8732(5) 0.36823(16) 0.1516(6) 0.099(2) Uani 1 1 d . . .
H3A H 0.8700 0.3513 0.1647 0.119 Uiso 1 1 calc R . .
C4 C 0.8657(5) 0.38578(12) 0.2224(5) 0.0744(15) Uani 1 1 d . . .
C5 C 0.8641(6) 0.40997(17) 0.1930(5) 0.101(2) Uani 1 1 d . . .
H5A H 0.8500 0.4223 0.2350 0.121 Uiso 1 1 calc R . .
C6 C 0.8833(6) 0.41652(16) 0.1017(5) 0.096(2) Uani 1 1 d . . .
H6A H 0.8885 0.4331 0.0849 0.116 Uiso 1 1 calc R . .
C7 C 0.8633(4) 0.37848(13) 0.3244(4) 0.0742(15) Uani 1 1 d . . .
C8 C 0.8570(5) 0.35468(16) 0.3498(6) 0.098(2) Uani 1 1 d . . .
H8A H 0.8496 0.3424 0.2991 0.117 Uiso 1 1 calc R . .
C9 C 0.8613(5) 0.34809(14) 0.4527(5) 0.0873(18) Uani 1 1 d . . .
H9A H 0.8539 0.3316 0.4694 0.105 Uiso 1 1 calc R . .
N10 N 0.8756(4) 0.36498(13) 0.5230(4) 0.0832(15) Uani 1 1 d . . .
C11 C 0.8764(5) 0.38851(17) 0.5021(5) 0.091(2) Uani 1 1 d . . .
H11A H 0.8810 0.4002 0.5545 0.109 Uiso 1 1 calc R . .
C12 C 0.8707(4) 0.39596(14) 0.4045(5) 0.0835(17) Uani 1 1 d . . .
H12A H 0.8715 0.4128 0.3899 0.100 Uiso 1 1 calc R . .
C13 C 0.8937(6) 0.35767(19) 0.6331(6) 0.111(3) Uani 1 1 d . . .
H13A H 0.8628 0.3417 0.6358 0.134 Uiso 1 1 calc R . .
H13B H 0.8643 0.3698 0.6681 0.134 Uiso 1 1 calc R . .
C14 C 1.0032(6) 0.35630(18) 0.6851(6) 0.099(2) Uani 1 1 d . . .
C15 C 1.0516(6) 0.3331(2) 0.6962(5) 0.112(3) Uani 1 1 d . . .
H15A H 1.0131 0.3186 0.6783 0.135 Uiso 1 1 calc R . .
C16 C 1.1575(8) 0.33178(18) 0.7343(6) 0.112(3) Uani 1 1 d . . .
C17 C 1.2111(7) 0.3537(2) 0.7672(6) 0.116(3) Uani 1 1 d . . .
C18 C 1.0574(6) 0.37661(17) 0.7246(5) 0.095(2) Uani 1 1 d . . .
H18A H 1.0246 0.3916 0.7262 0.114 Uiso 1 1 calc R . .
C19 C 1.1609(7) 0.37539(17) 0.7627(6) 0.103(2) Uani 1 1 d . . .
H19A H 1.1980 0.3899 0.7862 0.123 Uiso 1 1 calc R . .
C20 C 1.3271(6) 0.35408(19) 0.8030(5) 0.115(3) Uani 1 1 d . . .
H20A H 1.3536 0.3657 0.8608 0.138 Uiso 1 1 calc R . .
H20B H 1.3541 0.3377 0.8271 0.138 Uiso 1 1 calc R . .
N21 N 1.3570(4) 0.36177(14) 0.7111(4) 0.0932(17) Uani 1 1 d . . .
C22 C 1.3621(7) 0.38488(16) 0.6880(6) 0.101(2) Uani 1 1 d . . .
H22A H 1.3554 0.3972 0.7341 0.121 Uiso 1 1 calc R . .
C23 C 1.3769(5) 0.39113(18) 0.5978(6) 0.105(2) Uani 1 1 d . . .
H23A H 1.3818 0.4078 0.5818 0.126 Uiso 1 1 calc R . .
C24 C 1.3854(4) 0.37250(15) 0.5258(5) 0.0806(17) Uani 1 1 d . . .
C25 C 1.3850(6) 0.34986(19) 0.5544(6) 0.110(3) Uani 1 1 d . . .
H25A H 1.3937 0.3371 0.5112 0.132 Uiso 1 1 calc R . .
C26 C 1.3718(6) 0.34442(17) 0.6495(5) 0.102(2) Uani 1 1 d . . .
H26A H 1.3734 0.3279 0.6704 0.123 Uiso 1 1 calc R . .
C27 C 1.3883(4) 0.38037(14) 0.4223(5) 0.0849(19) Uani 1 1 d . . .
C28 C 1.3949(5) 0.40509(16) 0.3957(6) 0.092(2) Uani 1 1 d . . .
H28A H 1.4035 0.4177 0.4452 0.110 Uiso 1 1 calc R . .
C29 C 1.3884(5) 0.40993(15) 0.2960(7) 0.099(2) Uani 1 1 d . . .
H29A H 1.3923 0.4264 0.2768 0.119 Uiso 1 1 calc R . .
N30 N 1.3769(4) 0.39265(16) 0.2233(5) 0.0960(18) Uani 1 1 d . . .
C31 C 1.3706(6) 0.36934(18) 0.2468(6) 0.097(2) Uani 1 1 d . . .
H31A H 1.3619 0.3572 0.1951 0.116 Uiso 1 1 calc R . .
C32 C 1.3769(5) 0.36273(14) 0.3482(5) 0.0874(18) Uani 1 1 d . . .
H32A H 1.3732 0.3461 0.3653 0.105 Uiso 1 1 calc R . .
C33 C 1.3542(5) 0.40074(19) 0.1141(6) 0.111(3) Uani 1 1 d . . .
H33A H 1.3844 0.3893 0.0771 0.133 Uiso 1 1 calc R . .
H33B H 1.3831 0.4171 0.1127 0.133 Uiso 1 1 calc R . .
C34 C 1.2416(6) 0.4017(2) 0.0602(6) 0.109(3) Uani 1 1 d . . .
C35 C 1.1971(6) 0.42429(19) 0.0584(6) 0.106(2) Uani 1 1 d . . .
H35A H 1.2365 0.4382 0.0859 0.127 Uiso 1 1 calc R . .
C36 C 1.0922(6) 0.4262(2) 0.0149(6) 0.112(3) Uani 1 1 d . . .
H36A H 1.0594 0.4414 0.0097 0.135 Uiso 1 1 calc R . .
C37 C 1.0379(6) 0.4045(2) -0.0207(4) 0.102(3) Uani 1 1 d . . .
C38 C 1.0837(6) 0.38245(16) -0.0158(5) 0.095(2) Uani 1 1 d . . .
H38A H 1.0449 0.3682 -0.0389 0.114 Uiso 1 1 calc R . .
C39 C 1.1863(6) 0.38093(19) 0.0227(6) 0.109(2) Uani 1 1 d . . .
H39A H 1.2187 0.3658 0.0234 0.131 Uiso 1 1 calc R . .
C40 C 0.9251(6) 0.40534(19) -0.0532(5) 0.113(3) Uani 1 1 d . . .
H40A H 0.9010 0.4218 -0.0782 0.135 Uiso 1 1 calc R . .
H40B H 0.8957 0.3937 -0.1102 0.135 Uiso 1 1 calc R . .
C41 C 1.2079(11) 0.3098(3) 0.7489(10) 0.165(5) Uani 1 1 d . . .
O41 O 1.2930(8) 0.3040(2) 0.7613(11) 0.226(5) Uani 1 1 d . . .
O42 O 1.1451(8) 0.2908(2) 0.7456(10) 0.204(4) Uani 1 1 d D . .
C43 C 1.1947(13) 0.2678(4) 0.7387(17) 0.267(11) Uani 1 1 d D . .
H43A H 1.2215 0.2680 0.6804 0.320 Uiso 1 1 calc R . .
H43B H 1.2498 0.2644 0.8037 0.320 Uiso 1 1 calc R . .
C44 C 1.1165(18) 0.2501(4) 0.7214(18) 0.237(8) Uiso 1 1 d D . .
C45 C 1.042(2) 0.2375(6) 0.707(3) 0.355(16) Uiso 1 1 d D . .
H45 H 0.9841 0.2277 0.6953 0.426 Uiso 1 1 calc R . .
S46 S 1.11760(14) 0.34904(5) 0.47282(15) 0.1056(7) Uani 1 1 d . . .
C46 C 1.1200(10) 0.3246(2) 0.4171(10) 0.166(5) Uani 1 1 d D . .
S47 S 1.12491(14) 0.35320(4) 0.25934(14) 0.1017(7) Uani 1 1 d . . .
C47 C 1.1260(8) 0.3254(2) 0.3075(8) 0.141(3) Uani 1 1 d D . .
H47A H 1.1301 0.3111 0.2700 0.169 Uiso 1 1 calc R . .
C48 C 1.1384(19) 0.2993(3) 0.4709(13) 0.223(9) Uani 1 1 d D . .
H48A H 1.1403 0.2865 0.4208 0.267 Uiso 1 1 calc R . .
H48B H 1.2027 0.2992 0.5285 0.267 Uiso 1 1 calc R . .
O49 O 1.0666(12) 0.2956(2) 0.5051(12) 0.222(5) Uani 1 1 d . . .
C50 C 0.9765(9) 0.2944(3) 0.4394(8) 0.164(6) Uani 1 1 d . . .
H50A H 0.9802 0.2897 0.3709 0.197 Uiso 1 1 calc R . .
H50B H 0.9462 0.3108 0.4323 0.197 Uiso 1 1 calc R . .
C51 C 0.9084(18) 0.27659(18) 0.4685(12) 0.241(10) Uani 1 1 d . . .
H51A H 0.9470 0.2631 0.5110 0.289 Uiso 1 1 calc R . .
H51B H 0.8580 0.2698 0.4060 0.289 Uiso 1 1 calc R . .
O52 O 0.8573(7) 0.29276(15) 0.5334(7) 0.156(3) Uani 1 1 d . . .
C53 C 0.8033(18) 0.2844(3) 0.5730(19) 0.263(12) Uani 1 1 d . . .
H53A H 0.8255 0.2672 0.5830 0.316 Uiso 1 1 calc R . .
H53B H 0.7392 0.2840 0.5153 0.316 Uiso 1 1 calc R . .
C54 C 0.773(2) 0.2884(3) 0.657(2) 0.278(12) Uani 1 1 d . . .
H54A H 0.8008 0.2752 0.7078 0.333 Uiso 1 1 calc R . .
H54B H 0.6998 0.2869 0.6341 0.333 Uiso 1 1 calc R . .
O55 O 0.7985(7) 0.31050(13) 0.7096(6) 0.155(3) Uani 1 1 d . . .
C56 C 0.7349(10) 0.3175(2) 0.7657(11) 0.164(5) Uani 1 1 d . . .
H56A H 0.6711 0.3234 0.7166 0.197 Uiso 1 1 calc R . .
H56B H 0.7203 0.3030 0.8016 0.197 Uiso 1 1 calc R . .
C57 C 0.7773(10) 0.3360(2) 0.8401(8) 0.149(4) Uani 1 1 d . . .
H57A H 0.8463 0.3312 0.8809 0.179 Uiso 1 1 calc R . .
H57B H 0.7387 0.3370 0.8884 0.179 Uiso 1 1 calc R . .
O58 O 0.7791(5) 0.35979(12) 0.7948(4) 0.1171(18) Uani 1 1 d . . .
C59 C 0.6878(7) 0.3742(2) 0.7805(8) 0.128(3) Uani 1 1 d . . .
H59A H 0.6921 0.3829 0.8452 0.154 Uiso 1 1 calc R . .
H59B H 0.6287 0.3634 0.7618 0.154 Uiso 1 1 calc R . .
C60 C 0.6793(7) 0.3926(2) 0.6918(6) 0.124(3) Uani 1 1 d . . .
H60A H 0.6280 0.4051 0.6884 0.149 Uiso 1 1 calc R . .
H60B H 0.7438 0.4009 0.7026 0.149 Uiso 1 1 calc R . .
O61 O 0.6516(4) 0.37834(11) 0.5987(5) 0.1168(17) Uani 1 1 d D . .
C62 C 0.6450(5) 0.39018(19) 0.5098(6) 0.097(2) Uani 1 1 d D . .
C63 C 0.6505(5) 0.4138(2) 0.5012(7) 0.106(3) Uani 1 1 d . . .
H63A H 0.6579 0.4237 0.5602 0.127 Uiso 1 1 calc R . .
C64 C 0.6456(5) 0.42543(17) 0.4029(6) 0.102(2) Uani 1 1 d . . .
H64A H 0.6534 0.4425 0.3968 0.123 Uiso 1 1 calc R . .
C65 C 0.6294(6) 0.4101(2) 0.3219(7) 0.122(3) Uani 1 1 d . . .
H65A H 0.6235 0.4169 0.2563 0.146 Uiso 1 1 calc R . .
C66 C 0.6208(5) 0.38498(18) 0.3286(6) 0.100(2) Uani 1 1 d . . .
C67 C 0.6069(5) 0.3700(2) 0.2379(6) 0.119(3) Uani 1 1 d D . .
C68 C 0.6020(6) 0.3449(2) 0.2469(9) 0.119(3) Uani 1 1 d . . .
H68A H 0.5952 0.3347 0.1889 0.142 Uiso 1 1 calc R . .
C69 C 0.6071(6) 0.3349(2) 0.3420(10) 0.141(4) Uani 1 1 d . . .
H69A H 0.6015 0.3178 0.3472 0.169 Uiso 1 1 calc R . .
C70 C 0.6202(6) 0.34920(19) 0.4303(8) 0.116(3) Uani 1 1 d . . .
H70A H 0.6245 0.3418 0.4945 0.139 Uiso 1 1 calc R . .
C71 C 0.6269(5) 0.37448(17) 0.4225(6) 0.094(2) Uani 1 1 d . . .
O72 O 0.5992(4) 0.38263(12) 0.1492(5) 0.121(2) Uani 1 1 d D . .
C73 C 0.5915(6) 0.3688(2) 0.0568(8) 0.140(4) Uani 1 1 d D . .
H73A H 0.5410 0.3558 0.0463 0.168 Uiso 1 1 calc R . .
H73B H 0.6563 0.3613 0.0628 0.168 Uiso 1 1 calc R . .
C74 C 0.5606(9) 0.3868(2) -0.0338(7) 0.154(4) Uani 1 1 d D . .
H74A H 0.5506 0.3779 -0.0995 0.185 Uiso 1 1 calc R . .
H74B H 0.4969 0.3946 -0.0375 0.185 Uiso 1 1 calc R . .
O75 O 0.6381(5) 0.40549(18) -0.0202(7) 0.174(3) Uani 1 1 d D . .
C76 C 0.5846(12) 0.4262(3) -0.0786(17) 0.268(12) Uani 1 1 d D . .
H76A H 0.5242 0.4296 -0.0601 0.321 Uiso 1 1 calc R . .
H76B H 0.5643 0.4230 -0.1538 0.321 Uiso 1 1 calc R . .
C77 C 0.6529(15) 0.4469(3) -0.0514(13) 0.228(10) Uani 1 1 d D . .
H77A H 0.6173 0.4620 -0.0825 0.274 Uiso 1 1 calc R . .
H77B H 0.6783 0.4490 0.0248 0.274 Uiso 1 1 calc R . .
O78 O 0.7333(6) 0.4428(3) -0.0885(9) 0.208(5) Uani 1 1 d D . .
C79 C 0.765(2) 0.4636(4) -0.1327(18) 0.59(6) Uani 1 1 d D . .
H79A H 0.7073 0.4712 -0.1855 0.710 Uiso 1 1 calc R . .
H79B H 0.8139 0.4587 -0.1664 0.710 Uiso 1 1 calc R . .
C80 C 0.8111(12) 0.4810(4) -0.0478(17) 0.267(13) Uani 1 1 d D . .
H80A H 0.8247 0.4963 -0.0785 0.320 Uiso 1 1 calc R . .
H80B H 0.7622 0.4847 -0.0124 0.320 Uiso 1 1 calc R . .
O81 O 0.9032(7) 0.47289(16) 0.0297(7) 0.171(3) Uani 1 1 d D . .
C82 C 0.9408(12) 0.4902(3) 0.1138(11) 0.178(5) Uiso 1 1 d D . .
H82A H 0.9087 0.4876 0.1671 0.214 Uiso 1 1 calc R . .
H82B H 0.9269 0.5071 0.0875 0.214 Uiso 1 1 calc R . .
C83 C 1.0485(18) 0.4861(5) 0.158(2) 0.336(14) Uiso 1 1 d D . .
H83A H 1.0781 0.4852 0.1016 0.403 Uiso 1 1 calc R . .
H83B H 1.0804 0.4997 0.2042 0.403 Uiso 1 1 calc R . .
O84 O 1.0644(13) 0.4639(3) 0.2141(14) 0.271(6) Uiso 1 1 d D . .
C85 C 1.1641(16) 0.4618(4) 0.2943(17) 0.250(8) Uiso 1 1 d D . .
H85A H 1.1828 0.4762 0.3399 0.300 Uiso 1 1 calc R . .
H85B H 1.2175 0.4577 0.2654 0.300 Uiso 1 1 calc R . .
S86 S 1.13323(14) 0.41139(4) 0.28300(16) 0.1063(7) Uani 1 1 d . . .
C86 C 1.1294(13) 0.43866(18) 0.3489(10) 0.193(7) Uani 1 1 d . . .
S87 S 1.12365(16) 0.40758(5) 0.49442(17) 0.1214(8) Uani 1 1 d . . .
C87 C 1.1363(12) 0.4355(2) 0.4442(11) 0.172(5) Uani 1 1 d . . .
H87A H 1.1489 0.4492 0.4888 0.207 Uiso 1 1 calc R . .
C88 C 1.1269(6) 0.39319(19) 0.3797(6) 0.102(2) Uani 1 1 d . . .
C89 C 1.1259(4) 0.3684(2) 0.3729(5) 0.103(3) Uani 1 1 d . . .
P1 P -0.0469(2) 0.44931(5) 0.6796(2) 0.1217(8) Uiso 1 1 d D . .
F1 F -0.0894(5) 0.44328(11) 0.5601(5) 0.161(2) Uiso 1 1 d D . .
F2 F -0.0039(5) 0.45521(11) 0.7977(5) 0.155(2) Uiso 1 1 d D . .
F3 F 0.0521(6) 0.43468(14) 0.6890(7) 0.190(3) Uiso 1 1 d D . .
F4 F 0.0035(7) 0.47335(15) 0.6555(7) 0.212(3) Uiso 1 1 d D . .
F5 F -0.0963(4) 0.42525(8) 0.7046(4) 0.1226(15) Uiso 1 1 d D . .
F6 F -0.1429(5) 0.46495(12) 0.6626(6) 0.173(2) Uiso 1 1 d D . .
P2 P -0.2156(3) 0.29494(7) 0.1242(3) 0.1635(12) Uiso 1 1 d D . .
F7 F -0.1775(6) 0.27163(14) 0.1932(7) 0.194(3) Uiso 1 1 d D . .
F8 F -0.2025(7) 0.28403(16) 0.0221(7) 0.212(3) Uiso 1 1 d D . .
F9 F -0.1172(6) 0.30847(15) 0.1859(7) 0.201(3) Uiso 1 1 d D . .
F10 F -0.2671(6) 0.31863(12) 0.0696(6) 0.174(2) Uiso 1 1 d D . .
F11 F -0.2537(10) 0.3039(2) 0.2229(10) 0.289(5) Uiso 1 1 d D . .
F12 F -0.3109(9) 0.2789(2) 0.0990(10) 0.268(5) Uiso 1 1 d D . .
P3 P 0.4330(4) 0.28282(10) 0.4778(5) 0.2092(18) Uiso 1 1 d D . .
F13 F 0.5071(8) 0.26323(18) 0.5425(8) 0.236(4) Uiso 1 1 d D . .
F14 F 0.3547(11) 0.2614(3) 0.4290(13) 0.312(6) Uiso 1 1 d D . .
F15 F 0.3643(9) 0.3027(2) 0.4061(10) 0.259(4) Uiso 1 1 d D . .
F16 F 0.3853(13) 0.2890(3) 0.5636(13) 0.326(7) Uiso 1 1 d D . .
F17 F 0.5116(9) 0.3037(2) 0.5230(10) 0.264(5) Uiso 1 1 d D . .
F18 F 0.4969(15) 0.2780(4) 0.4032(15) 0.379(9) Uiso 1 1 d D . .
P4 P 0.4223(4) 0.46398(10) 0.6325(4) 0.1290(16) Uiso 0.50 1 d PD . .
F19 F 0.4008(17) 0.4590(4) 0.5129(13) 0.252(8) Uiso 0.50 1 d PD . .
F20 F 0.4930(10) 0.4415(2) 0.6370(11) 0.169(4) Uiso 0.50 1 d PD . .
F21 F 0.3306(14) 0.4486(3) 0.6381(18) 0.238(8) Uiso 0.50 1 d PD . .
F22 F 0.3543(15) 0.4879(3) 0.6097(16) 0.309(12) Uiso 0.50 1 d PD . .
F23 F 0.4546(11) 0.4693(3) 0.7520(9) 0.175(5) Uiso 0.50 1 d PD . .
F24 F 0.5131(19) 0.4813(4) 0.626(4) 0.43(2) Uiso 0.50 1 d PD . .
P5 P 0.5223(4) 0.52213(10) 0.8341(4) 0.1280(16) Uiso 0.50 1 d PD . .
F25 F 0.5384(16) 0.5495(3) 0.8544(17) 0.237(8) Uiso 0.50 1 d PD . .
F26 F 0.4620(16) 0.5139(4) 0.9019(15) 0.258(9) Uiso 0.50 1 d PD . .
F27 F 0.4275(16) 0.5231(5) 0.7362(14) 0.277(10) Uiso 0.50 1 d PD . .
F28 F 0.5868(17) 0.5301(4) 0.7686(17) 0.264(9) Uiso 0.50 1 d PD . .
F29 F 0.613(2) 0.5114(7) 0.921(2) 0.384(18) Uiso 0.50 1 d PD . .
F30 F 0.5130(14) 0.4948(3) 0.8028(14) 0.204(6) Uiso 0.50 1 d PD . .
O91A O 0.3314(7) 0.42084(18) 0.8728(7) 0.088(2) Uiso 0.50 1 d P . .
O91B O 0.3097(10) 0.4387(3) 0.8584(10) 0.127(4) Uiso 0.50 1 d P . .
O92A O 0.3662(8) 0.3346(2) 1.0387(8) 0.100(3) Uiso 0.50 1 d P . .
O92B O 0.3681(14) 0.3191(4) 1.0555(15) 0.176(6) Uiso 0.50 1 d P . .
O93A O 0.5340(8) 0.3248(2) -0.1350(8) 0.099(3) Uiso 0.50 1 d P . .
O93B O 0.5320(11) 0.3076(3) -0.1445(11) 0.138(4) Uiso 0.50 1 d P . .
O94A O 0.8106(16) 0.4661(4) 0.2982(17) 0.191(7) Uiso 0.50 1 d P . .
O94B O 0.8321(17) 0.4795(4) 0.3668(19) 0.207(8) Uiso 0.50 1 d P . .

loop_
_atom_site_aniso_label
_atom_site_aniso_U_11
_atom_site_aniso_U_22
_atom_site_aniso_U_33
_atom_site_aniso_U_23
_atom_site_aniso_U_13
_atom_site_aniso_U_12
N1 0.064(3) 0.120(5) 0.073(3) 0.007(3) 0.021(2) 0.000(3)
C2 0.066(4) 0.127(7) 0.081(4) -0.013(4) 0.020(3) -0.005(4)
C3 0.083(5) 0.129(6) 0.080(4) -0.022(4) 0.021(3) 0.000(4)
C4 0.069(4) 0.083(4) 0.073(3) 0.001(3) 0.027(3) 0.004(3)
C5 0.083(5) 0.150(8) 0.074(4) -0.009(4) 0.030(3) -0.008(4)
C6 0.094(5) 0.117(6) 0.080(4) 0.006(4) 0.032(4) -0.016(4)
C7 0.060(3) 0.096(5) 0.069(3) 0.004(3) 0.026(3) 0.003(3)
C8 0.082(5) 0.127(6) 0.081(4) -0.002(4) 0.023(3) -0.008(4)
C9 0.076(4) 0.106(5) 0.084(4) 0.003(4) 0.033(3) -0.011(3)
N10 0.051(3) 0.123(5) 0.077(3) 0.021(3) 0.023(2) 0.002(3)
C11 0.055(4) 0.136(7) 0.086(4) -0.004(4) 0.028(3) 0.010(4)
C12 0.056(3) 0.117(5) 0.078(4) -0.002(3) 0.023(3) -0.007(3)
C13 0.091(6) 0.165(8) 0.081(4) 0.013(4) 0.032(4) 0.011(5)
C14 0.077(5) 0.142(7) 0.087(4) 0.047(5) 0.038(4) 0.030(5)
C15 0.091(5) 0.187(9) 0.061(4) 0.016(4) 0.029(4) -0.005(6)
C16 0.136(8) 0.108(6) 0.082(4) 0.043(4) 0.023(5) 0.025(6)
C17 0.101(6) 0.177(9) 0.066(4) 0.015(5) 0.020(4) 0.016(6)
C18 0.081(5) 0.142(7) 0.064(3) -0.004(4) 0.026(3) 0.024(5)
C19 0.104(6) 0.130(6) 0.079(4) 0.013(4) 0.037(4) 0.021(5)
C20 0.083(5) 0.195(9) 0.059(3) 0.003(4) 0.012(3) 0.025(5)
N21 0.071(3) 0.136(5) 0.064(3) -0.005(3) 0.011(2) 0.020(3)
C22 0.134(7) 0.097(5) 0.074(4) -0.030(4) 0.037(4) -0.015(4)
C23 0.076(5) 0.152(7) 0.085(4) -0.013(4) 0.022(4) -0.021(4)
C24 0.056(3) 0.102(5) 0.076(4) -0.009(3) 0.012(3) 0.011(3)
C25 0.099(6) 0.154(8) 0.079(4) -0.002(4) 0.030(4) 0.059(5)
C26 0.094(5) 0.133(6) 0.073(4) 0.015(4) 0.019(4) 0.022(4)
C27 0.050(3) 0.113(5) 0.080(4) -0.012(4) 0.005(3) 0.013(3)
C28 0.069(4) 0.126(6) 0.082(4) 0.002(4) 0.027(3) -0.001(4)
C29 0.073(4) 0.110(6) 0.110(6) 0.036(5) 0.024(4) -0.005(4)
N30 0.058(3) 0.146(6) 0.086(4) -0.014(4) 0.027(3) 0.000(3)
C31 0.083(5) 0.125(7) 0.082(4) 0.001(4) 0.027(3) 0.011(4)
C32 0.065(4) 0.111(5) 0.086(4) 0.000(4) 0.024(3) 0.015(3)
C33 0.059(4) 0.172(8) 0.098(5) 0.027(5) 0.023(4) -0.016(4)
C34 0.069(4) 0.182(9) 0.082(4) 0.030(5) 0.033(4) 0.026(5)
C35 0.070(4) 0.159(8) 0.085(4) 0.019(4) 0.023(3) -0.003(5)
C36 0.084(5) 0.159(8) 0.098(5) 0.028(5) 0.035(4) 0.023(5)
C37 0.079(5) 0.183(9) 0.043(3) 0.008(4) 0.017(3) -0.008(5)
C38 0.080(5) 0.129(6) 0.074(4) -0.009(4) 0.023(3) 0.010(4)
C39 0.075(5) 0.155(7) 0.091(5) -0.016(5) 0.021(4) -0.001(5)
C40 0.082(5) 0.198(9) 0.056(3) 0.015(4) 0.020(3) 0.016(5)
C41 0.126(10) 0.222(15) 0.142(9) 0.037(9) 0.037(7) -0.043(11)
O41 0.102(6) 0.248(11) 0.336(16) 0.044(9) 0.082(8) 0.021(6)
O42 0.164(9) 0.171(8) 0.273(12) 0.070(8) 0.066(8) 0.065(7)
C43 0.171(15) 0.27(2) 0.28(2) -0.085(17) -0.034(14) -0.029(16)
S46 0.0760(12) 0.159(2) 0.0800(11) 0.0126(11) 0.0235(9) 0.0078(11)
C46 0.165(11) 0.155(10) 0.164(11) 0.073(9) 0.036(8) 0.003(8)
S47 0.0731(11) 0.1498(18) 0.0783(10) 0.0070(10) 0.0199(8) 0.0058(10)
C47 0.126(8) 0.188(10) 0.111(7) -0.010(6) 0.044(6) 0.005(7)
C48 0.35(3) 0.185(13) 0.184(13) 0.000(10) 0.154(16) 0.090(15)
O49 0.251(14) 0.202(9) 0.278(15) 0.002(9) 0.177(13) 0.021(9)
C50 0.105(7) 0.292(18) 0.092(6) 0.042(8) 0.029(5) 0.059(9)
C51 0.51(3) 0.068(6) 0.191(13) 0.002(6) 0.179(18) -0.013(10)
O52 0.170(7) 0.153(6) 0.157(6) 0.007(5) 0.070(5) -0.016(5)
C53 0.34(3) 0.209(17) 0.32(2) -0.158(17) 0.21(2) -0.163(18)
C54 0.44(3) 0.139(11) 0.36(3) -0.089(14) 0.27(3) -0.090(15)
O55 0.237(9) 0.122(5) 0.139(5) -0.021(4) 0.107(6) -0.040(5)
C56 0.172(11) 0.171(10) 0.184(11) -0.043(9) 0.105(10) -0.068(9)
C57 0.165(10) 0.173(10) 0.108(6) -0.018(7) 0.043(6) -0.042(8)
O58 0.131(5) 0.139(5) 0.098(3) -0.011(3) 0.061(3) -0.031(4)
C59 0.091(6) 0.169(8) 0.144(8) -0.032(6) 0.063(6) -0.040(6)
C60 0.087(5) 0.192(9) 0.089(5) -0.025(6) 0.022(4) 0.019(5)
O61 0.085(4) 0.151(5) 0.110(4) -0.027(3) 0.026(3) -0.012(3)
C62 0.064(4) 0.124(7) 0.098(5) -0.005(5) 0.020(3) 0.004(4)
C63 0.052(4) 0.159(8) 0.107(6) -0.026(5) 0.027(3) 0.007(4)
C64 0.070(4) 0.131(6) 0.099(5) -0.019(4) 0.018(4) 0.009(4)
C65 0.069(5) 0.189(10) 0.091(5) -0.050(6) 0.006(4) 0.028(5)
C66 0.064(4) 0.126(6) 0.099(5) -0.041(5) 0.012(3) 0.014(4)
C67 0.050(4) 0.193(10) 0.091(6) -0.029(6) -0.007(3) 0.024(5)
C68 0.070(5) 0.139(8) 0.121(7) -0.054(6) -0.004(5) 0.012(5)
C69 0.064(5) 0.157(8) 0.164(10) -0.063(8) -0.013(5) 0.012(5)
C70 0.069(5) 0.134(8) 0.122(6) -0.029(5) 0.002(4) 0.012(4)
C71 0.056(4) 0.137(7) 0.081(4) -0.019(4) 0.013(3) -0.005(4)
O72 0.082(3) 0.173(5) 0.097(4) -0.041(4) 0.013(3) 0.021(3)
C73 0.070(5) 0.191(10) 0.156(9) -0.071(8) 0.033(5) 0.021(5)
C74 0.127(8) 0.263(14) 0.083(5) -0.046(7) 0.048(5) -0.031(9)
O75 0.071(4) 0.263(10) 0.174(7) 0.006(6) 0.022(4) -0.023(5)
C76 0.29(3) 0.211(18) 0.25(2) 0.030(17) 0.022(19) 0.126(19)
C77 0.34(3) 0.202(15) 0.194(15) 0.085(13) 0.161(18) 0.134(17)
O78 0.109(6) 0.339(15) 0.157(8) 0.027(8) 0.019(5) 0.079(7)
C79 0.87(11) 0.70(9) 0.141(17) 0.11(3) 0.08(3) 0.62(9)
C80 0.225(19) 0.30(2) 0.32(3) 0.20(2) 0.147(19) 0.122(18)
O81 0.170(7) 0.170(7) 0.182(7) 0.066(6) 0.072(6) 0.015(6)
S86 0.0714(11) 0.1495(18) 0.0953(12) 0.0068(11) 0.0238(9) 0.0013(10)
C86 0.301(18) 0.092(6) 0.120(8) -0.021(6) -0.019(10) -0.021(8)
S87 0.0760(12) 0.188(2) 0.0926(13) -0.0287(13) 0.0176(10) 0.0047(12)
C87 0.249(15) 0.138(9) 0.128(9) 0.004(7) 0.060(9) 0.025(9)
C88 0.078(5) 0.137(7) 0.086(5) 0.010(4) 0.020(4) 0.003(4)
C89 0.044(3) 0.192(9) 0.064(4) 0.007(4) 0.006(3) -0.005(4)

loop_
_atom_type_symbol
_atom_type_description
_atom_type_scat_dispersion_real
_atom_type_scat_dispersion_imag
_atom_type_scat_source
C C 0.0181 0.0091 'International Tables Vol C Tables 4.2.6.8 and 6.1.1.4'
H H 0.0000 0.0000 'International Tables Vol C Tables 4.2.6.8 and 6.1.1.4'
N N 0.0311 0.0180 'International Tables Vol C Tables 4.2.6.8 and 6.1.1.4'
O O 0.0492 0.0322 'International Tables Vol C Tables 4.2.6.8 and 6.1.1.4'
F F 0.0727 0.0534 'International Tables Vol C Tables 4.2.6.8 and 6.1.1.4'
P P 0.2955 0.4335 'International Tables Vol C Tables 4.2.6.8 and 6.1.1.4'
S S 0.3331 0.5567 'International Tables Vol C Tables 4.2.6.8 and 6.1.1.4'

loop_
_geom_angle_atom_site_label_1
_geom_angle_atom_site_label_2
_geom_angle_atom_site_label_3
_geom_angle
_geom_angle_site_symmetry_1
_geom_angle_site_symmetry_3
_geom_angle_publ_flag
C2 N1 C6 121.5(6) . . ?
C2 N1 C40 119.2(7) . . ?
C6 N1 C40 119.1(7) . . ?
N1 C2 C3 124.9(7) . . ?
N1 C2 H2A 117.6 . . ?
C3 C2 H2A 117.6 . . ?
C4 C3 C2 116.6(8) . . ?
C4 C3 H3A 121.7 . . ?
C2 C3 H3A 121.7 . . ?
C5 C4 C3 117.3(7) . . ?
C5 C4 C7 122.4(6) . . ?
C3 C4 C7 120.2(7) . . ?
C4 C5 C6 120.8(7) . . ?
C4 C5 H5A 119.6 . . ?
C6 C5 H5A 119.6 . . ?
N1 C6 C5 118.3(7) . . ?
N1 C6 H6A 120.9 . . ?
C5 C6 H6A 120.9 . . ?
C8 C7 C12 116.2(6) . . ?
C8 C7 C4 122.1(6) . . ?
C12 C7 C4 121.7(6) . . ?
C7 C8 C9 120.5(7) . . ?
C7 C8 H8A 119.7 . . ?
C9 C8 H8A 119.7 . . ?
N10 C9 C8 119.3(7) . . ?
N10 C9 H9A 120.3 . . ?
C8 C9 H9A 120.3 . . ?
C9 N10 C11 123.0(6) . . ?
C9 N10 C13 119.0(7) . . ?
C11 N10 C13 118.0(7) . . ?
N10 C11 C12 120.0(7) . . ?
N10 C11 H11A 120.0 . . ?
C12 C11 H11A 120.0 . . ?
C11 C12 C7 120.6(7) . . ?
C11 C12 H12A 119.7 . . ?
C7 C12 H12A 119.7 . . ?
N10 C13 C14 107.5(6) . . ?
N10 C13 H13A 110.2 . . ?
C14 C13 H13A 110.2 . . ?
N10 C13 H13B 110.2 . . ?
C14 C13 H13B 110.2 . . ?
H13A C13 H13B 108.5 . . ?
C18 C14 C15 119.9(8) . . ?
C18 C14 C13 121.0(8) . . ?
C15 C14 C13 119.1(9) . . ?
C16 C15 C14 119.8(9) . . ?
C16 C15 H15A 120.1 . . ?
C14 C15 H15A 120.1 . . ?
C41 C16 C17 119.8(11) . . ?
C41 C16 C15 122.1(11) . . ?
C17 C16 C15 117.8(9) . . ?
C19 C17 C16 120.3(9) . . ?
C19 C17 C20 118.6(10) . . ?
C16 C17 C20 121.0(10) . . ?
C14 C18 C19 119.9(8) . . ?
C14 C18 H18A 120.0 . . ?
C19 C18 H18A 120.0 . . ?
C18 C19 C17 121.7(9) . . ?
C18 C19 H19A 119.2 . . ?
C17 C19 H19A 119.2 . . ?
N21 C20 C17 107.5(5) . . ?
N21 C20 H20A 110.2 . . ?
C17 C20 H20A 110.2 . . ?
N21 C20 H20B 110.2 . . ?
C17 C20 H20B 110.2 . . ?
H20A C20 H20B 108.5 . . ?
C22 N21 C26 120.3(7) . . ?
C22 N21 C20 121.4(7) . . ?
C26 N21 C20 118.1(8) . . ?
N21 C22 C23 119.9(7) . . ?
N21 C22 H22A 120.1 . . ?
C23 C22 H22A 120.1 . . ?
C22 C23 C24 120.5(8) . . ?
C22 C23 H23A 119.7 . . ?
C24 C23 H23A 119.7 . . ?
C25 C24 C23 117.4(7) . . ?
C25 C24 C27 124.4(6) . . ?
C23 C24 C27 118.2(7) . . ?
C24 C25 C26 119.7(8) . . ?
C24 C25 H25A 120.2 . . ?
C26 C25 H25A 120.2 . . ?
N21 C26 C25 122.0(8) . . ?
N21 C26 H26A 119.0 . . ?
C25 C26 H26A 119.0 . . ?
C32 C27 C28 119.2(7) . . ?
C32 C27 C24 117.5(7) . . ?
C28 C27 C24 123.1(6) . . ?
C29 C28 C27 117.2(7) . . ?
C29 C28 H28A 121.4 . . ?
C27 C28 H28A 121.4 . . ?
N30 C29 C28 123.6(7) . . ?
N30 C29 H29A 118.2 . . ?
C28 C29 H29A 118.2 . . ?
C31 N30 C29 120.2(7) . . ?
C31 N30 C33 121.3(7) . . ?
C29 N30 C33 117.6(8) . . ?
N30 C31 C32 119.9(7) . . ?
N30 C31 H31A 120.1 . . ?
C32 C31 H31A 120.1 . . ?
C27 C32 C31 119.9(8) . . ?
C27 C32 H32A 120.0 . . ?
C31 C32 H32A 120.0 . . ?
N30 C33 C34 109.9(6) . . ?
N30 C33 H33A 109.7 . . ?
C34 C33 H33A 109.7 . . ?
N30 C33 H33B 109.7 . . ?
C34 C33 H33B 109.7 . . ?
H33A C33 H33B 108.2 . . ?
C39 C34 C35 122.1(8) . . ?
C39 C34 C33 121.9(9) . . ?
C35 C34 C33 115.8(9) . . ?
C34 C35 C36 118.9(9) . . ?
C34 C35 H35A 120.6 . . ?
C36 C35 H35A 120.6 . . ?
C37 C36 C35 117.4(9) . . ?
C37 C36 H36A 121.3 . . ?
C35 C36 H36A 121.3 . . ?
C38 C37 C36 122.3(7) . . ?
C38 C37 C40 118.8(9) . . ?
C36 C37 C40 118.5(9) . . ?
C37 C38 C39 119.9(8) . . ?
C37 C38 H38A 120.1 . . ?
C39 C38 H38A 120.1 . . ?
C38 C39 C34 119.4(9) . . ?
C38 C39 H39A 120.3 . . ?
C34 C39 H39A 120.3 . . ?
N1 C40 C37 108.7(5) . . ?
N1 C40 H40A 109.9 . . ?
C37 C40 H40A 109.9 . . ?
N1 C40 H40B 109.9 . . ?
C37 C40 H40B 109.9 . . ?
H40A C40 H40B 108.3 . . ?
O41 C41 O42 114.5(16) . . ?
O41 C41 C16 134.3(14) . . ?
O42 C41 C16 111.2(13) . . ?
C41 O42 C43 109.8(15) . . ?
C44 C43 O42 103.3(16) . . ?
C44 C43 H43A 111.1 . . ?
O42 C43 H43A 111.1 . . ?
C44 C43 H43B 111.1 . . ?
O42 C43 H43B 111.1 . . ?
H43A C43 H43B 109.1 . . ?
C45 C44 C43 172(3) . . ?
C44 C45 H45 180.0 . . ?
C46 S46 C89 97.0(5) . . ?
C47 C46 C48 115.6(12) . . ?
C47 C46 S46 118.4(8) . . ?
C48 C46 S46 124.7(10) . . ?
C47 S47 C89 95.2(5) . . ?
C46 C47 S47 114.6(8) . . ?
C46 C47 H47A 122.7 . . ?
S47 C47 H47A 122.7 . . ?
O49 C48 C46 106.7(14) . . ?
O49 C48 H48A 110.4 . . ?
C46 C48 H48A 110.4 . . ?
O49 C48 H48B 110.4 . . ?
C46 C48 H48B 110.4 . . ?
H48A C48 H48B 108.6 . . ?
C48 O49 C50 118.7(18) . . ?
O49 C50 C51 114.8(13) . . ?
O49 C50 H50A 108.6 . . ?
C51 C50 H50A 108.6 . . ?
O49 C50 H50B 108.6 . . ?
C51 C50 H50B 108.6 . . ?
H50A C50 H50B 107.5 . . ?
C50 C51 O52 103.5(9) . . ?
C50 C51 H51A 111.1 . . ?
O52 C51 H51A 111.1 . . ?
C50 C51 H51B 111.1 . . ?
O52 C51 H51B 111.1 . . ?
H51A C51 H51B 109.0 . . ?
C53 O52 C51 121.9(12) . . ?
O52 C53 C54 139.3(15) . . ?
O52 C53 H53A 102.3 . . ?
C54 C53 H53A 102.3 . . ?
O52 C53 H53B 102.3 . . ?
C54 C53 H53B 102.3 . . ?
H53A C53 H53B 104.8 . . ?
C53 C54 O55 118.2(15) . . ?
C53 C54 H54A 107.8 . . ?
O55 C54 H54A 107.8 . . ?
C53 C54 H54B 107.8 . . ?
O55 C54 H54B 107.8 . . ?
H54A C54 H54B 107.1 . . ?
C54 O55 C56 114.2(11) . . ?
C57 C56 O55 112.6(10) . . ?
C57 C56 H56A 109.1 . . ?
O55 C56 H56A 109.1 . . ?
C57 C56 H56B 109.1 . . ?
O55 C56 H56B 109.1 . . ?
H56A C56 H56B 107.8 . . ?
C56 C57 O58 113.7(10) . . ?
C56 C57 H57A 108.8 . . ?
O58 C57 H57A 108.8 . . ?
C56 C57 H57B 108.8 . . ?
O58 C57 H57B 108.8 . . ?
H57A C57 H57B 107.7 . . ?
C57 O58 C59 113.6(8) . . ?
O58 C59 C60 106.9(7) . . ?
O58 C59 H59A 110.3 . . ?
C60 C59 H59A 110.3 . . ?
O58 C59 H59B 110.3 . . ?
C60 C59 H59B 110.3 . . ?
H59A C59 H59B 108.6 . . ?
O61 C60 C59 105.3(9) . . ?
O61 C60 H60A 110.7 . . ?
C59 C60 H60A 110.7 . . ?
O61 C60 H60B 110.7 . . ?
C59 C60 H60B 110.7 . . ?
H60A C60 H60B 108.8 . . ?
C62 O61 C60 116.8(8) . . ?
C63 C62 O61 124.6(8) . . ?
C63 C62 C71 121.7(8) . . ?
O61 C62 C71 113.6(8) . . ?
C62 C63 C64 121.8(8) . . ?
C62 C63 H63A 119.1 . . ?
C64 C63 H63A 119.1 . . ?
C65 C64 C63 115.1(9) . . ?
C65 C64 H64A 122.4 . . ?
C63 C64 H64A 122.4 . . ?
C64 C65 C66 124.0(10) . . ?
C64 C65 H65A 118.0 . . ?
C66 C65 H65A 118.0 . . ?
C71 C66 C65 119.6(7) . . ?
C71 C66 C67 120.5(10) . . ?
C65 C66 C67 119.9(9) . . ?
O72 C67 C68 126.2(9) . . ?
O72 C67 C66 114.8(10) . . ?
C68 C67 C66 119.1(9) . . ?
C69 C68 C67 119.2(9) . . ?
C69 C68 H68A 120.4 . . ?
C67 C68 H68A 120.4 . . ?
C68 C69 C70 122.3(11) . . ?
C68 C69 H69A 118.8 . . ?
C70 C69 H69A 118.8 . . ?
C71 C70 C69 119.0(11) . . ?
C71 C70 H70A 120.5 . . ?
C69 C70 H70A 120.5 . . ?
C66 C71 C70 120.0(8) . . ?
C66 C71 C62 117.6(9) . . ?
C70 C71 C62 122.4(8) . . ?
C67 O72 C73 118.0(8) . . ?
O72 C73 C74 106.7(8) . . ?
O72 C73 H73A 110.4 . . ?
C74 C73 H73A 110.4 . . ?
O72 C73 H73B 110.4 . . ?
C74 C73 H73B 110.4 . . ?
H73A C73 H73B 108.6 . . ?
O75 C74 C73 110.2(9) . . ?
O75 C74 H74A 109.6 . . ?
C73 C74 H74A 109.6 . . ?
O75 C74 H74B 109.6 . . ?
C73 C74 H74B 109.6 . . ?
H74A C74 H74B 108.1 . . ?
C76 O75 C74 104.2(10) . . ?
O75 C76 C77 106.7(12) . . ?
O75 C76 H76A 110.4 . . ?
C77 C76 H76A 110.4 . . ?
O75 C76 H76B 110.4 . . ?
C77 C76 H76B 110.4 . . ?
H76A C76 H76B 108.6 . . ?
O78 C77 C76 109.3(13) . . ?
O78 C77 H77A 109.8 . . ?
C76 C77 H77A 109.8 . . ?
O78 C77 H77B 109.8 . . ?
C76 C77 H77B 109.8 . . ?
H77A C77 H77B 108.3 . . ?
C77 O78 C79 115.3(16) . . ?
O78 C79 C80 107.7(17) . . ?
O78 C79 H79A 110.2 . . ?
C80 C79 H79A 110.2 . . ?
O78 C79 H79B 110.2 . . ?
C80 C79 H79B 110.2 . . ?
H79A C79 H79B 108.5 . . ?
O81 C80 C79 115.6(18) . . ?
O81 C80 H80A 108.4 . . ?
C79 C80 H80A 108.4 . . ?
O81 C80 H80B 108.4 . . ?
C79 C80 H80B 108.4 . . ?
H80A C80 H80B 107.4 . . ?
C82 O81 C80 112.6(14) . . ?
O81 C82 C83 106.7(17) . . ?
O81 C82 H82A 110.4 . . ?
C83 C82 H82A 110.4 . . ?
O81 C82 H82B 110.4 . . ?
C83 C82 H82B 110.4 . . ?
H82A C82 H82B 108.6 . . ?
O84 C83 C82 108(2) . . ?
O84 C83 H83A 110.1 . . ?
C82 C83 H83A 110.1 . . ?
O84 C83 H83B 110.1 . . ?
C82 C83 H83B 110.1 . . ?
H83A C83 H83B 108.4 . . ?
C83 O84 C85 114.3(18) . . ?
O84 C85 C86 92.4(15) . . ?
O84 C85 H85A 113.2 . . ?
C86 C85 H85A 113.2 . . ?
O84 C85 H85B 113.2 . . ?
C86 C85 H85B 113.2 . . ?
H85A C85 H85B 110.6 . . ?
C88 S86 C86 94.9(6) . . ?
C87 C86 C85 129.5(12) . . ?
C87 C86 S86 113.5(9) . . ?
C85 C86 S86 111.3(14) . . ?
C87 S87 C88 90.5(6) . . ?
C86 C87 S87 123.0(10) . . ?
C86 C87 H87A 118.5 . . ?
S87 C87 H87A 118.5 . . ?
C89 C88 S86 122.7(6) . . ?
C89 C88 S87 120.2(6) . . ?
S86 C88 S87 117.0(6) . . ?
C88 C89 S47 122.0(6) . . ?
C88 C89 S46 123.3(6) . . ?
S47 C89 S46 114.5(7) . . ?
F6 P1 F2 93.7(4) . . ?
F6 P1 F1 86.8(4) . . ?
F2 P1 F1 179.4(4) . . ?
F6 P1 F5 93.7(4) . . ?
F2 P1 F5 90.1(3) . . ?
F1 P1 F5 90.1(3) . . ?
F6 P1 F3 175.1(4) . . ?
F2 P1 F3 89.2(4) . . ?
F1 P1 F3 90.2(4) . . ?
F5 P1 F3 90.2(4) . . ?
F6 P1 F4 86.7(5) . . ?
F2 P1 F4 89.5(4) . . ?
F1 P1 F4 90.3(4) . . ?
F5 P1 F4 179.5(5) . . ?
F3 P1 F4 89.4(5) . . ?
F12 P2 F10 97.4(6) . . ?
F12 P2 F9 161.3(6) . . ?
F10 P2 F9 93.2(5) . . ?
F12 P2 F7 77.0(6) . . ?
F10 P2 F7 168.4(5) . . ?
F9 P2 F7 89.6(5) . . ?
F12 P2 F8 86.5(6) . . ?
F10 P2 F8 93.9(5) . . ?
F9 P2 F8 108.2(5) . . ?
F7 P2 F8 95.9(5) . . ?
F12 P2 F11 81.7(7) . . ?
F10 P2 F11 85.2(6) . . ?
F9 P2 F11 84.0(5) . . ?
F7 P2 F11 83.9(6) . . ?
F8 P2 F11 167.9(7) . . ?
F15 P3 F13 174.7(8) . . ?
F15 P3 F16 89.1(8) . . ?
F13 P3 F16 95.9(8) . . ?
F15 P3 F17 87.3(7) . . ?
F13 P3 F17 91.2(7) . . ?
F16 P3 F17 88.6(8) . . ?
F15 P3 F18 94.8(10) . . ?
F13 P3 F18 80.0(9) . . ?
F16 P3 F18 171.2(11) . . ?
F17 P3 F18 83.8(9) . . ?
F15 P3 F14 92.7(8) . . ?
F13 P3 F14 88.6(7) . . ?
F16 P3 F14 93.4(9) . . ?
F17 P3 F14 178.0(9) . . ?
F18 P3 F14 94.3(10) . . ?
F23 P4 F20 98.1(8) . . ?
F23 P4 F21 90.7(11) . . ?
F20 P4 F21 95.9(9) . . ?
F23 P4 F19 174.4(11) . . ?
F20 P4 F19 78.9(9) . . ?
F21 P4 F19 94.3(12) . . ?
F23 P4 F22 90.0(8) . . ?
F20 P4 F22 170.0(10) . . ?
F21 P4 F22 89.8(9) . . ?
F19 P4 F22 92.5(9) . . ?
F23 P4 F24 88.8(18) . . ?
F20 P4 F24 87.4(9) . . ?
F21 P4 F24 176.7(11) . . ?
F19 P4 F24 86.3(19) . . ?
F22 P4 F24 86.9(9) . . ?
P4 F23 F30 121.8(11) . . ?
F26 P5 F25 105.3(13) . . ?
F26 P5 F28 177.9(13) . . ?
F25 P5 F28 75.2(12) . . ?
F26 P5 F29 85.0(15) . . ?
F25 P5 F29 101.4(18) . . ?
F28 P5 F29 92.9(12) . . ?
F26 P5 F30 82.3(12) . . ?
F25 P5 F30 172.4(12) . . ?
F28 P5 F30 97.3(12) . . ?
F29 P5 F30 79.5(17) . . ?
F26 P5 F27 91.8(10) . . ?
F25 P5 F27 99.1(13) . . ?
F28 P5 F27 90.1(13) . . ?
F29 P5 F27 159.4(19) . . ?
F30 P5 F27 79.8(12) . . ?
P5 F30 F23 156.3(14) . . ?

loop_
_geom_bond_atom_site_label_1
_geom_bond_atom_site_label_2
_geom_bond_distance
_geom_bond_site_symmetry_2
_geom_bond_publ_flag
N1 C2 1.256(9) . ?
N1 C6 1.332(10) . ?
N1 C40 1.519(9) . ?
C2 C3 1.403(11) . ?
C2 H2A 0.9500 . ?
C3 C4 1.395(10) . ?
C3 H3A 0.9500 . ?
C4 C5 1.387(10) . ?
C4 C7 1.462(8) . ?
C5 C6 1.410(10) . ?
C5 H5A 0.9500 . ?
C6 H6A 0.9500 . ?
C7 C8 1.364(10) . ?
C7 C12 1.435(9) . ?
C8 C9 1.434(10) . ?
C8 H8A 0.9500 . ?
C9 N10 1.304(9) . ?
C9 H9A 0.9500 . ?
N10 C11 1.325(10) . ?
N10 C13 1.497(9) . ?
C11 C12 1.372(9) . ?
C11 H11A 0.9500 . ?
C12 H12A 0.9500 . ?
C13 C14 1.484(11) . ?
C13 H13A 0.9900 . ?
C13 H13B 0.9900 . ?
C14 C18 1.364(11) . ?
C14 C15 1.434(12) . ?
C15 C16 1.424(12) . ?
C15 H15A 0.9500 . ?
C16 C41 1.383(19) . ?
C16 C17 1.415(13) . ?
C17 C19 1.383(13) . ?
C17 C20 1.558(12) . ?
C18 C19 1.390(11) . ?
C18 H18A 0.9500 . ?
C19 H19A 0.9500 . ?
C20 N21 1.514(10) . ?
C20 H20A 0.9900 . ?
C20 H20B 0.9900 . ?
N21 C22 1.317(10) . ?
N21 C26 1.335(10) . ?
C22 C23 1.363(11) . ?
C22 H22A 0.9500 . ?
C23 C24 1.453(11) . ?
C23 H23A 0.9500 . ?
C24 C25 1.305(11) . ?
C24 C27 1.493(10) . ?
C25 C26 1.406(11) . ?
C25 H25A 0.9500 . ?
C26 H26A 0.9500 . ?
C27 C32 1.374(10) . ?
C27 C28 1.418(10) . ?
C28 C29 1.362(10) . ?
C28 H28A 0.9500 . ?
C29 N30 1.346(11) . ?
C29 H29A 0.9500 . ?
N30 C31 1.331(10) . ?
N30 C33 1.488(10) . ?
C31 C32 1.408(10) . ?
C31 H31A 0.9500 . ?
C32 H32A 0.9500 . ?
C33 C34 1.527(10) . ?
C33 H33A 0.9900 . ?
C33 H33B 0.9900 . ?
C34 C39 1.383(13) . ?
C34 C35 1.391(12) . ?
C35 C36 1.416(11) . ?
C35 H35A 0.9500 . ?
C36 C37 1.417(13) . ?
C36 H36A 0.9500 . ?
C37 C38 1.366(11) . ?
C37 C40 1.518(11) . ?
C38 C39 1.381(11) . ?
C38 H38A 0.9500 . ?
C39 H39A 0.9500 . ?
C40 H40A 0.9900 . ?
C40 H40B 0.9900 . ?
C41 O41 1.209(16) . ?
C41 O42 1.368(15) . ?
O42 C43 1.467(15) . ?
C43 C44 1.435(17) . ?
C43 H43A 0.9900 . ?
C43 H43B 0.9900 . ?
C44 C45 1.230(18) . ?
C45 H45 0.9500 . ?
S46 C46 1.548(15) . ?
S46 C89 1.766(9) . ?
C46 C47 1.530(13) . ?
C46 C48 1.556(14) . ?
S47 C47 1.662(13) . ?
S47 C89 1.759(9) . ?
C47 H47A 0.9500 . ?
C48 O49 1.27(2) . ?
C48 H48A 0.9900 . ?
C48 H48B 0.9900 . ?
O49 C50 1.302(16) . ?
C50 C51 1.52(2) . ?
C50 H50A 0.9900 . ?
C50 H50B 0.9900 . ?
C51 O52 1.591(17) . ?
C51 H51A 0.9900 . ?
C51 H51B 0.9900 . ?
O52 C53 1.170(19) . ?
C53 C54 1.37(2) . ?
C53 H53A 0.9900 . ?
C53 H53B 0.9900 . ?
C54 O55 1.394(16) . ?
C54 H54A 0.9900 . ?
C54 H54B 0.9900 . ?
O55 C56 1.419(13) . ?
C56 C57 1.423(14) . ?
C56 H56A 0.9900 . ?
C56 H56B 0.9900 . ?
C57 O58 1.453(13) . ?
C57 H57A 0.9900 . ?
C57 H57B 0.9900 . ?
O58 C59 1.477(12) . ?
C59 C60 1.555(14) . ?
C59 H59A 0.9900 . ?
C59 H59B 0.9900 . ?
C60 O61 1.436(10) . ?
C60 H60A 0.9900 . ?
C60 H60B 0.9900 . ?
O61 C62 1.356(9) . ?
C62 C63 1.310(12) . ?
C62 C71 1.425(12) . ?
C63 C64 1.469(12) . ?
C63 H63A 0.9500 . ?
C64 C65 1.348(11) . ?
C64 H64A 0.9500 . ?
C65 C66 1.394(13) . ?
C65 H65A 0.9500 . ?
C66 C71 1.385(12) . ?
C66 C67 1.447(12) . ?
C67 O72 1.371(11) . ?
C67 C68 1.388(14) . ?
C68 C69 1.391(16) . ?
C68 H68A 0.9500 . ?
C69 C70 1.401(14) . ?
C69 H69A 0.9500 . ?
C70 C71 1.399(12) . ?
C70 H70A 0.9500 . ?
O72 C73 1.447(9) . ?
C73 C74 1.530(13) . ?
C73 H73A 0.9900 . ?
C73 H73B 0.9900 . ?
C74 O75 1.474(11) . ?
C74 H74A 0.9900 . ?
C74 H74B 0.9900 . ?
O75 C76 1.455(13) . ?
C76 C77 1.462(16) . ?
C76 H76A 0.9900 . ?
C76 H76B 0.9900 . ?
C77 O78 1.415(14) . ?
C77 H77A 0.9900 . ?
C77 H77B 0.9900 . ?
O78 C79 1.434(19) . ?
C79 C80 1.480(18) . ?
C79 H79A 0.9900 . ?
C79 H79B 0.9900 . ?
C80 O81 1.456(14) . ?
C80 H80A 0.9900 . ?
C80 H80B 0.9900 . ?
O81 C82 1.453(12) . ?
C82 C83 1.466(17) . ?
C82 H82A 0.9900 . ?
C82 H82B 0.9900 . ?
C83 O84 1.422(17) . ?
C83 H83A 0.9900 . ?
C83 H83B 0.9900 . ?
O84 C85 1.483(16) . ?
C85 C86 1.63(3) . ?
C85 H85A 0.9900 . ?
C85 H85B 0.9900 . ?
S86 C88 1.685(9) . ?
S86 C86 1.760(12) . ?
C86 C87 1.287(18) . ?
S87 C87 1.714(13) . ?
S87 C88 1.771(9) . ?
C87 H87A 0.9500 . ?
C88 C89 1.367(13) . ?
P1 F6 1.563(7) . ?
P1 F2 1.561(7) . ?
P1 F1 1.580(7) . ?
P1 F5 1.587(5) . ?
P1 F3 1.590(8) . ?
P1 F4 1.589(9) . ?
P2 F12 1.556(11) . ?
P2 F10 1.559(7) . ?
P2 F9 1.563(8) . ?
P2 F7 1.578(8) . ?
P2 F8 1.585(9) . ?
P2 F11 1.686(12) . ?
P3 F15 1.573(11) . ?
P3 F13 1.561(10) . ?
P3 F16 1.572(14) . ?
P3 F17 1.577(11) . ?
P3 F18 1.597(15) . ?
P3 F14 1.607(13) . ?
P4 F23 1.574(12) . ?
P4 F20 1.581(12) . ?
P4 F21 1.578(15) . ?
P4 F19 1.586(15) . ?
P4 F22 1.601(13) . ?
P4 F24 1.628(16) . ?
F23 F30 1.657(19) . ?
P5 F26 1.525(16) . ?
P5 F25 1.535(15) . ?
P5 F28 1.541(16) . ?
P5 F29 1.551(18) . ?
P5 F30 1.558(14) . ?
P5 F27 1.557(16) . ?
O91A O91B 1.029(13) . ?
O92A O92B 0.880(19) . ?
O93A O93B 0.953(13) . ?
O94A O94B 1.15(2) . ?

loop_
_geom_torsion_atom_site_label_1
_geom_torsion_atom_site_label_2
_geom_torsion_atom_site_label_3
_geom_torsion_atom_site_label_4
_geom_torsion
_geom_torsion_site_symmetry_1
_geom_torsion_site_symmetry_2
_geom_torsion_site_symmetry_3
_geom_torsion_site_symmetry_4
_geom_torsion_publ_flag
C6 N1 C2 C3 -5.2(11) . . . . ?
C40 N1 C2 C3 169.3(6) . . . . ?
N1 C2 C3 C4 2.4(11) . . . . ?
C2 C3 C4 C5 4.5(9) . . . . ?
C2 C3 C4 C7 -173.3(6) . . . . ?
C3 C4 C5 C6 -8.5(10) . . . . ?
C7 C4 C5 C6 169.2(6) . . . . ?
C2 N1 C6 C5 0.9(10) . . . . ?
C40 N1 C6 C5 -173.6(6) . . . . ?
C4 C5 C6 N1 6.1(11) . . . . ?
C5 C4 C7 C8 174.7(6) . . . . ?
C3 C4 C7 C8 -7.5(10) . . . . ?
C5 C4 C7 C12 -7.2(9) . . . . ?
C3 C4 C7 C12 170.5(6) . . . . ?
C12 C7 C8 C9 -2.2(9) . . . . ?
C4 C7 C8 C9 176.0(6) . . . . ?
C7 C8 C9 N10 -2.8(10) . . . . ?
C8 C9 N10 C11 7.0(9) . . . . ?
C8 C9 N10 C13 -171.9(6) . . . . ?
C9 N10 C11 C12 -5.7(9) . . . . ?
C13 N10 C11 C12 173.2(6) . . . . ?
N10 C11 C12 C7 0.2(9) . . . . ?
C8 C7 C12 C11 3.5(9) . . . . ?
C4 C7 C12 C11 -174.7(6) . . . . ?
C9 N10 C13 C14 93.8(9) . . . . ?
C11 N10 C13 C14 -85.2(8) . . . . ?
N10 C13 C14 C18 83.8(9) . . . . ?
N10 C13 C14 C15 -98.1(8) . . . . ?
C18 C14 C15 C16 -9.5(10) . . . . ?
C13 C14 C15 C16 172.3(6) . . . . ?
C14 C15 C16 C41 178.4(9) . . . . ?
C14 C15 C16 C17 4.7(10) . . . . ?
C41 C16 C17 C19 -173.4(9) . . . . ?
C15 C16 C17 C19 0.4(11) . . . . ?
C41 C16 C17 C20 10.2(12) . . . . ?
C15 C16 C17 C20 -176.0(6) . . . . ?
C15 C14 C18 C19 8.9(10) . . . . ?
C13 C14 C18 C19 -172.9(6) . . . . ?
C14 C18 C19 C17 -3.7(11) . . . . ?
C16 C17 C19 C18 -1.0(11) . . . . ?
C20 C17 C19 C18 175.4(6) . . . . ?
C19 C17 C20 N21 -80.4(9) . . . . ?
C16 C17 C20 N21 96.1(9) . . . . ?
C17 C20 N21 C22 84.3(10) . . . . ?
C17 C20 N21 C26 -91.3(9) . . . . ?
C26 N21 C22 C23 3.7(11) . . . . ?
C20 N21 C22 C23 -171.8(7) . . . . ?
N21 C22 C23 C24 1.1(12) . . . . ?
C22 C23 C24 C25 -4.6(10) . . . . ?
C22 C23 C24 C27 172.2(7) . . . . ?
C23 C24 C25 C26 3.1(11) . . . . ?
C27 C24 C25 C26 -173.4(6) . . . . ?
C22 N21 C26 C25 -5.3(11) . . . . ?
C20 N21 C26 C25 170.4(7) . . . . ?
C24 C25 C26 N21 1.6(12) . . . . ?
C25 C24 C27 C32 8.8(10) . . . . ?
C23 C24 C27 C32 -167.7(6) . . . . ?
C25 C24 C27 C28 -175.9(7) . . . . ?
C23 C24 C27 C28 7.5(9) . . . . ?
C32 C27 C28 C29 0.6(10) . . . . ?
C24 C27 C28 C29 -174.6(6) . . . . ?
C27 C28 C29 N30 -0.4(10) . . . . ?
C28 C29 N30 C31 0.4(10) . . . . ?
C28 C29 N30 C33 170.1(6) . . . . ?
C29 N30 C31 C32 -0.5(10) . . . . ?
C33 N30 C31 C32 -169.9(6) . . . . ?
C28 C27 C32 C31 -0.8(9) . . . . ?
C24 C27 C32 C31 174.6(6) . . . . ?
N30 C31 C32 C27 0.8(10) . . . . ?
C31 N30 C33 C34 77.6(10) . . . . ?
C29 N30 C33 C34 -92.0(9) . . . . ?
N30 C33 C34 C39 -79.5(10) . . . . ?
N30 C33 C34 C35 95.6(9) . . . . ?
C39 C34 C35 C36 -1.3(11) . . . . ?
C33 C34 C35 C36 -176.4(6) . . . . ?
C34 C35 C36 C37 2.6(10) . . . . ?
C35 C36 C37 C38 -1.2(10) . . . . ?
C35 C36 C37 C40 171.2(6) . . . . ?
C36 C37 C38 C39 -1.5(10) . . . . ?
C40 C37 C38 C39 -174.0(6) . . . . ?
C37 C38 C39 C34 2.8(11) . . . . ?
C35 C34 C39 C38 -1.4(12) . . . . ?
C33 C34 C39 C38 173.4(7) . . . . ?
C2 N1 C40 C37 -84.0(9) . . . . ?
C6 N1 C40 C37 90.7(9) . . . . ?
C38 C37 C40 N1 80.4(8) . . . . ?
C36 C37 C40 N1 -92.4(8) . . . . ?
C17 C16 C41 O41 -22(2) . . . . ?
C15 C16 C41 O41 164.1(15) . . . . ?
C17 C16 C41 O42 159.6(10) . . . . ?
C15 C16 C41 O42 -14.0(15) . . . . ?
O41 C41 O42 C43 -10.6(19) . . . . ?
C16 C41 O42 C43 167.8(12) . . . . ?
C41 O42 C43 C44 -172.3(15) . . . . ?
C89 S46 C46 C47 -1.0(10) . . . . ?
C89 S46 C46 C48 165.9(15) . . . . ?
C48 C46 C47 S47 -170.3(13) . . . . ?
S46 C46 C47 S47 -2.3(13) . . . . ?
C89 S47 C47 C46 4.0(9) . . . . ?
C47 C46 C48 O49 -129.7(15) . . . . ?
S46 C46 C48 O49 63(2) . . . . ?
C46 C48 O49 C50 62(2) . . . . ?
C48 O49 C50 C51 145.6(13) . . . . ?
O49 C50 C51 O52 91.0(16) . . . . ?
C50 C51 O52 C53 -175.9(19) . . . . ?
C51 O52 C53 C54 151(3) . . . . ?
O52 C53 C54 O55 12(6) . . . . ?
C53 C54 O55 C56 156(2) . . . . ?
C54 O55 C56 C57 163.4(16) . . . . ?
O55 C56 C57 O58 73.1(15) . . . . ?
C56 C57 O58 C59 88.6(12) . . . . ?
C57 O58 C59 C60 -155.3(7) . . . . ?
O58 C59 C60 O61 72.4(8) . . . . ?
C59 C60 O61 C62 -176.3(6) . . . . ?
C60 O61 C62 C63 -8.4(10) . . . . ?
C60 O61 C62 C71 174.2(6) . . . . ?
O61 C62 C63 C64 178.2(6) . . . . ?
C71 C62 C63 C64 -4.5(11) . . . . ?
C62 C63 C64 C65 3.6(10) . . . . ?
C63 C64 C65 C66 -2.1(11) . . . . ?
C64 C65 C66 C71 1.4(12) . . . . ?
C64 C65 C66 C67 -177.8(7) . . . . ?
C71 C66 C67 O72 178.2(6) . . . . ?
C65 C66 C67 O72 -2.7(10) . . . . ?
C71 C66 C67 C68 -1.4(10) . . . . ?
C65 C66 C67 C68 177.8(7) . . . . ?
O72 C67 C68 C69 -177.4(7) . . . . ?
C66 C67 C68 C69 2.1(11) . . . . ?
C67 C68 C69 C70 -2.0(13) . . . . ?
C68 C69 C70 C71 1.0(12) . . . . ?
C65 C66 C71 C70 -178.8(7) . . . . ?
C67 C66 C71 C70 0.4(11) . . . . ?
C65 C66 C71 C62 -1.9(10) . . . . ?
C67 C66 C71 C62 177.3(6) . . . . ?
C69 C70 C71 C66 -0.2(11) . . . . ?
C69 C70 C71 C62 -176.9(7) . . . . ?
C63 C62 C71 C66 3.6(10) . . . . ?
O61 C62 C71 C66 -178.9(6) . . . . ?
C63 C62 C71 C70 -179.6(7) . . . . ?
O61 C62 C71 C70 -2.1(10) . . . . ?
C68 C67 O72 C73 -4.3(11) . . . . ?
C66 C67 O72 C73 176.2(6) . . . . ?
C67 O72 C73 C74 167.6(7) . . . . ?
O72 C73 C74 O75 62.6(10) . . . . ?
C73 C74 O75 C76 -154.8(12) . . . . ?
C74 O75 C76 C77 168.9(13) . . . . ?
O75 C76 C77 O78 66.4(19) . . . . ?
C76 C77 O78 C79 139.3(16) . . . . ?
C77 O78 C79 C80 69(2) . . . . ?
O78 C79 C80 O81 66(2) . . . . ?
C79 C80 O81 C82 -176.5(16) . . . . ?
C80 O81 C82 C83 -155.1(15) . . . . ?
O81 C82 C83 O84 -73(2) . . . . ?
C82 C83 O84 C85 -157.7(19) . . . . ?
C83 O84 C85 C86 166(2) . . . . ?
O84 C85 C86 C87 -127(2) . . . . ?
O84 C85 C86 S86 81.2(15) . . . . ?
C88 S86 C86 C87 8.3(15) . . . . ?
C88 S86 C86 C85 164.5(11) . . . . ?
C85 C86 C87 S87 -163.9(15) . . . . ?
S86 C86 C87 S87 -13(2) . . . . ?
C88 S87 C87 C86 10.1(16) . . . . ?
C86 S86 C88 C89 179.3(8) . . . . ?
C86 S86 C88 S87 -1.9(7) . . . . ?
C87 S87 C88 C89 175.8(8) . . . . ?
C87 S87 C88 S86 -3.1(7) . . . . ?
S86 C88 C89 S47 -3.2(9) . . . . ?
S87 C88 C89 S47 177.9(4) . . . . ?
S86 C88 C89 S46 -179.2(4) . . . . ?
S87 C88 C89 S46 2.0(9) . . . . ?
C47 S47 C89 C88 179.0(7) . . . . ?
C47 S47 C89 S46 -4.7(5) . . . . ?
C46 S46 C89 C88 179.9(7) . . . . ?
C46 S46 C89 S47 3.7(6) . . . . ?
F20 P4 F23 F30 114.1(13) . . . . ?
F21 P4 F23 F30 -149.8(13) . . . . ?
F22 P4 F23 F30 -60.0(14) . . . . ?
F24 P4 F23 F30 27.0(15) . . . . ?
F26 P5 F30 F23 64(3) . . . . ?
F28 P5 F30 F23 -119(3) . . . . ?
F29 P5 F30 F23 150(4) . . . . ?
F27 P5 F30 F23 -30(3) . . . . ?
P4 F23 F30 P5 82(4) . . . . ?

loop_
_platon_squeeze_void_nr
_platon_squeeze_void_average_x
_platon_squeeze_void_average_y
_platon_squeeze_void_average_z
_platon_squeeze_void_volume
_platon_squeeze_void_count_electrons
_platon_squeeze_void_content
1 0.081 0.011 -0.018 33 8 ' '
2 0.909 -0.012 0.020 28 5 ' '
3 0.641 0.021 0.033 22 3 ' '
4 0.297 0.250 0.057 569 120 ' '
5 0.703 0.750 0.006 569 130 ' '
6 0.359 0.979 -0.033 22 5 ' '
7 0.758 0.523 0.173 45 9 ' '
8 0.242 0.023 0.328 45 12 ' '
9 0.081 0.489 0.482 32 8 ' '
10 0.359 0.521 0.467 22 5 ' '
11 0.910 0.512 0.522 29 5 ' '
12 0.641 0.479 0.533 22 3 ' '
13 0.758 0.977 0.672 45 9 ' '
14 0.242 0.477 0.828 45 12 ' '
